data_7218560
loop_
_publ_author_name
'Masoomi, Mohammad Yaser'
'Morsali, Ali'
'Junk, Peter C.'

_publ_section_title
;
 Rapid mechanochemical synthesis of two new Cd(ii)-based metal--organic
 frameworks with high removal efficiency of Congo red
;
_journal_issue 3
_journal_name_full CrystEngComm
_journal_page_first 686
_journal_paper_doi 10.1039/C4CE01783H
_journal_volume 17
_journal_year 2015
_chemical_formula_sum 'C70 H78 Cd2 N14 O16'
_chemical_formula_weight 1596.26
_chemical_name_common Y85
_chemical_name_systematic
;
 ?
;
_space_group_IT_number 2
_symmetry_cell_setting triclinic
_symmetry_space_group_name_Hall '-P 1'
_symmetry_space_group_name_H-M 'P -1'
_atom_sites_solution_hydrogens geom
_atom_sites_solution_primary direct
_atom_sites_solution_secondary difmap
_audit_creation_method SHELXL-97
_cell_angle_alpha 92.72(3)
_cell_angle_beta 90.20(3)
_cell_angle_gamma 90.01(3)
_cell_formula_units_Z 2
_cell_length_a 9.0720(18)
_cell_length_b 13.140(3)
_cell_length_c 30.700(6)
_cell_measurement_temperature 293(1)
_cell_volume 3655.5(13)
_computing_cell_refinement 'XDS (Kabsch, 1993)'
_computing_data_collection 'BluIce (McPhillips, 2002)'
_computing_data_reduction 'XDS (Kabsch, 1993)'
_computing_molecular_graphics 'X-Seed (Barbour, 1999)'
_computing_publication_material 'CIFTAB (Sheldrick, 1997)'
_computing_structure_refinement 'SHELXL-97 (Sheldrick, 1997)'
_computing_structure_solution 'SHELXS-97 (Sheldrick, 1997)'
_diffrn_ambient_temperature 100
_diffrn_measured_fraction_theta_full 0.917
_diffrn_measured_fraction_theta_max 0.917
_diffrn_measurement_device_type 'ADSC Quantum 210r'
_diffrn_measurement_method 'Phi Scan'
_diffrn_radiation_monochromator 'Silicon Double Crystal'
_diffrn_radiation_source 'Australian Synchrotron'
_diffrn_radiation_type Synchrotron
_diffrn_radiation_wavelength 0.71073
_diffrn_reflns_av_R_equivalents 0.0359
_diffrn_reflns_av_sigmaI/netI 0.0358
_diffrn_reflns_limit_h_max 11
_diffrn_reflns_limit_h_min -11
_diffrn_reflns_limit_k_max 16
_diffrn_reflns_limit_k_min -16
_diffrn_reflns_limit_l_max 39
_diffrn_reflns_limit_l_min -39
_diffrn_reflns_number 42584
_diffrn_reflns_theta_full 27.12
_diffrn_reflns_theta_max 27.12
_diffrn_reflns_theta_min 1.66
_exptl_absorpt_coefficient_mu 0.657
_exptl_absorpt_correction_T_max 0.9679
_exptl_absorpt_correction_T_min 0.8273
_exptl_absorpt_correction_type multi-scan
_exptl_absorpt_process_details XDS
_exptl_crystal_density_diffrn 1.450
_exptl_crystal_density_method 'not measured'
_exptl_crystal_F_000 1640
_exptl_crystal_size_max 0.30
_exptl_crystal_size_mid 0.10
_exptl_crystal_size_min 0.05
_refine_diff_density_max 2.426
_refine_diff_density_min -2.272
_refine_diff_density_rms 0.204
_refine_ls_extinction_expression Fc^*^=kFc[1+0.001xFc^2^\l^3^/sin(2\q)]^-1/4^
_refine_ls_extinction_method SHELXL
_refine_ls_goodness_of_fit_ref 1.158
_refine_ls_hydrogen_treatment constr
_refine_ls_matrix_type full
_refine_ls_number_parameters 931
_refine_ls_number_reflns 14836
_refine_ls_number_restraints 0
_refine_ls_restrained_S_all 1.158
_refine_ls_R_factor_all 0.0953
_refine_ls_R_factor_gt 0.0872
_refine_ls_shift/su_max 0.001
_refine_ls_shift/su_mean 0.000
_refine_ls_structure_factor_coef Fsqd
_refine_ls_weighting_details 'calc w=1/[\s^2^(Fo^2^)+(0.2000P)^2^+0.0000P] where P=(Fo^2^+2Fc^2^)/3'
_refine_ls_weighting_scheme calc
_refine_ls_wR_factor_gt 0.2533
_refine_ls_wR_factor_ref 0.2594
_reflns_number_gt 13050
_reflns_number_total 14836
_reflns_threshold_expression >2sigma(I)
_cod_data_source_file c4ce01783h1.cif
_cod_data_source_block C:\Y85\p-1.CIF
_cod_depositor_comments
;
The following automatic conversions were performed:

'_exptl_absorpt_correction_type' value 'Multi-Scan' changed to
'multi-scan' according to
/usr/data/users/saulius/crontab/automatic-downloads/rss-feeds/RSC/lib/dictionaries/cif_core.dic
dictionary named 'cif_core.dic' version 2.4.2 from 2011-04-26.

Automatic conversion script
Id: cif_fix_values 2827 2014-09-09 07:05:25Z andrius 

 Adding full bibliography for 7218560--7218561.cif.
;
_cod_original_sg_symbol_H-M P-1
_cod_database_code 7218560

loop_
_symmetry_equiv_pos_as_xyz
'x, y, z'
'-x, -y, -z'

loop_
_atom_site_label
_atom_site_type_symbol
_atom_site_fract_x
_atom_site_fract_y
_atom_site_fract_z
_atom_site_U_iso_or_equiv
_atom_site_adp_type
_atom_site_occupancy
_atom_site_symmetry_multiplicity
_atom_site_calc_flag
_atom_site_refinement_flags
Cd1 Cd 0.63503(7) 0.57854(4) 0.462894(17) 0.01835(16) Uani 1 1 d .
Cd2 Cd 0.86443(7) 0.57848(4) -0.036956(17) 0.01797(16) Uani 1 1 d .
O1 O 0.7113(7) 0.6584(5) 0.52646(18) 0.0265(13) Uani 1 1 d .
O2 O 0.5551(7) 0.5409(5) 0.5456(2) 0.0291(14) Uani 1 1 d .
O3 O 0.6373(9) 0.8094(5) 0.7231(2) 0.0358(17) Uani 1 1 d .
O4 O 0.8436(7) 0.5696(5) 0.88832(18) 0.0244(12) Uani 1 1 d .
O5 O 0.7028(7) 0.6902(5) 0.91999(19) 0.0257(13) Uani 1 1 d .
O6 O 0.6553(7) 0.5699(5) 0.38812(19) 0.0248(13) Uani 1 1 d .
O7 O 0.7960(7) 0.6904(5) 0.42009(18) 0.0245(13) Uani 1 1 d .
O8 O 0.8650(9) 0.8084(5) 0.2233(2) 0.0368(17) Uani 1 1 d .
O9 O 0.7874(7) 0.6581(5) 0.02650(18) 0.0258(13) Uani 1 1 d .
O10 O 0.9471(7) 0.5407(5) 0.0459(2) 0.0298(14) Uani 1 1 d .
O11 O 0.843(2) 0.1399(10) 0.3401(5) 0.114(5) Uani 1 1 d .
O12 O 1.1206(12) 0.5763(8) 0.2652(3) 0.062(3) Uani 1 1 d .
O13 O 0.6970(10) 0.0621(7) 0.1696(3) 0.050(2) Uani 1 1 d .
O14 O 0.652(2) 0.1375(10) -0.1596(5) 0.112(5) Uani 1 1 d .
O15 O 0.3804(12) 0.5759(8) -0.2352(3) 0.061(2) Uani 1 1 d .
O16 O 0.8028(10) 0.0609(6) -0.3302(3) 0.0471(19) Uani 1 1 d .
N1 N 0.7871(9) 0.4393(5) 0.4707(2) 0.0225(14) Uani 1 1 d .
N2 N 1.0613(9) 0.1058(6) 0.4562(3) 0.0292(17) Uani 1 1 d .
N3 N 1.1604(9) 0.0297(6) 0.4682(3) 0.0332(18) Uani 1 1 d .
N4 N 1.4612(9) -0.2902(5) 0.4556(2) 0.0243(15) Uani 1 1 d .
N5 N 0.7122(8) 0.4392(5) -0.0291(2) 0.0221(14) Uani 1 1 d .
N6 N 0.4367(9) 0.1060(6) -0.0434(3) 0.0290(17) Uani 1 1 d .
N7 N 0.3396(10) 0.0300(6) -0.0317(3) 0.0327(18) Uani 1 1 d .
N8 N 0.0387(9) -0.2912(6) -0.0440(2) 0.0262(16) Uani 1 1 d .
N9 N 0.7168(16) 0.0385(10) 0.3851(4) 0.067(4) Uani 1 1 d .
N10 N 0.9990(12) 0.4767(8) 0.3116(3) 0.047(2) Uani 1 1 d .
N11 N 0.8848(14) 0.1027(9) 0.2169(4) 0.060(3) Uani 1 1 d .
N12 N 0.7784(16) 0.0387(9) -0.1150(4) 0.063(3) Uani 1 1 d .
N13 N 0.5018(13) 0.4756(8) -0.1889(3) 0.048(3) Uani 1 1 d .
N14 N 0.6132(13) 0.1018(9) -0.2836(4) 0.059(3) Uani 1 1 d .
C1 C 0.6373(9) 0.6176(6) 0.5549(3) 0.0190(16) Uani 1 1 d .
C2 C 0.6426(9) 0.6611(6) 0.6007(3) 0.0214(16) Uani 1 1 d .
C3 C 0.7344(11) 0.7435(7) 0.6102(3) 0.0280(19) Uani 1 1 d .
H3 H 0.7951 0.7688 0.5880 0.034 Uiso 1 1 calc R
C4 C 0.7386(12) 0.7896(7) 0.6521(3) 0.031(2) Uani 1 1 d .
H4 H 0.8039 0.8447 0.6587 0.037 Uiso 1 1 calc R
C5 C 0.6477(11) 0.7545(7) 0.6834(3) 0.0288(19) Uani 1 1 d .
C6 C 0.5549(11) 0.6709(7) 0.6751(3) 0.0267(18) Uani 1 1 d .
H6 H 0.4932 0.6468 0.6974 0.032 Uiso 1 1 calc R
C7 C 0.5546(10) 0.6238(7) 0.6337(3) 0.0262(18) Uani 1 1 d .
H7 H 0.4942 0.5657 0.6278 0.031 Uiso 1 1 calc R
C8 C 0.6624(11) 0.7609(7) 0.7615(3) 0.0258(18) Uani 1 1 d .
C9 C 0.7621(11) 0.6833(7) 0.7647(3) 0.029(2) Uani 1 1 d .
H9 H 0.8101 0.6555 0.7394 0.035 Uiso 1 1 calc R
C10 C 0.7924(10) 0.6459(7) 0.8053(3) 0.0255(18) Uani 1 1 d .
H10 H 0.8636 0.5934 0.8078 0.031 Uiso 1 1 calc R
C11 C 0.7194(9) 0.6843(6) 0.8424(3) 0.0210(16) Uani 1 1 d .
C12 C 0.6147(10) 0.7606(7) 0.8378(3) 0.0258(18) Uani 1 1 d .
H12 H 0.5621 0.7859 0.8627 0.031 Uiso 1 1 calc R
C13 C 0.5855(11) 0.8002(7) 0.7978(3) 0.0287(19) Uani 1 1 d .
H13 H 0.5149 0.8530 0.7951 0.034 Uiso 1 1 calc R
C14 C 0.7559(10) 0.6460(6) 0.8863(3) 0.0214(16) Uani 1 1 d .
C15 C 0.7429(10) 0.6465(7) 0.3862(3) 0.0236(18) Uani 1 1 d .
C16 C 0.7804(9) 0.6850(7) 0.3424(2) 0.0209(16) Uani 1 1 d .
C17 C 0.7071(11) 0.6455(7) 0.3050(3) 0.0250(18) Uani 1 1 d .
H17 H 0.6357 0.5932 0.3075 0.030 Uiso 1 1 calc R
C18 C 0.7384(11) 0.6825(7) 0.2646(3) 0.0285(19) Uani 1 1 d .
H18 H 0.6913 0.6545 0.2391 0.034 Uiso 1 1 calc R
C19 C 0.8385(11) 0.7603(7) 0.2619(3) 0.0260(18) Uani 1 1 d .
C20 C 0.9167(11) 0.8002(7) 0.2981(3) 0.0271(18) Uani 1 1 d .
H20 H 0.9880 0.8525 0.2955 0.033 Uiso 1 1 calc R
C21 C 0.8852(10) 0.7598(7) 0.3381(3) 0.0273(19) Uani 1 1 d .
H21 H 0.9376 0.7845 0.3633 0.033 Uiso 1 1 calc R
C22 C 0.8550(12) 0.7533(7) 0.1838(3) 0.029(2) Uani 1 1 d .
C23 C 0.7623(11) 0.7884(7) 0.1523(3) 0.030(2) Uani 1 1 d .
H23 H 0.6961 0.8427 0.1592 0.036 Uiso 1 1 calc R
C24 C 0.7661(11) 0.7437(7) 0.1103(3) 0.0275(18) Uani 1 1 d .
H24 H 0.7053 0.7694 0.0881 0.033 Uiso 1 1 calc R
C25 C 0.8598(10) 0.6607(6) 0.1008(3) 0.0218(16) Uani 1 1 d .
C26 C 0.9465(11) 0.6238(7) 0.1337(3) 0.0256(18) Uani 1 1 d .
H26 H 1.0076 0.5661 0.1277 0.031 Uiso 1 1 calc R
C27 C 0.9452(11) 0.6698(7) 0.1752(3) 0.0269(19) Uani 1 1 d .
H27 H 1.0056 0.6443 0.1976 0.032 Uiso 1 1 calc R
C28 C 0.8673(9) 0.6173(6) 0.0548(3) 0.0187(15) Uani 1 1 d .
C29 C 0.8553(9) 0.4258(7) 0.5082(3) 0.0249(18) Uani 1 1 d .
H29 H 0.8438 0.4752 0.5315 0.030 Uiso 1 1 calc R
C30 C 0.9443(10) 0.3399(7) 0.5142(3) 0.0250(18) Uani 1 1 d .
H30 H 0.9935 0.3316 0.5411 0.030 Uiso 1 1 calc R
C31 C 0.9592(10) 0.2672(7) 0.4799(3) 0.0247(18) Uani 1 1 d .
C32 C 0.8855(11) 0.2822(7) 0.4409(3) 0.030(2) Uani 1 1 d .
H32 H 0.8932 0.2338 0.4170 0.035 Uiso 1 1 calc R
C33 C 0.8006(10) 0.3691(7) 0.4376(3) 0.0259(18) Uani 1 1 d .
H33 H 0.7501 0.3795 0.4110 0.031 Uiso 1 1 calc R
C34 C 1.0529(11) 0.1776(7) 0.4863(3) 0.0273(19) Uani 1 1 d .
H34 H 1.1073 0.1726 0.5126 0.033 Uiso 1 1 calc R
C35 C 1.1822(11) -0.0368(7) 0.4367(3) 0.030(2) Uani 1 1 d .
H35 H 1.1353 -0.0296 0.4093 0.036 Uiso 1 1 calc R
C36 C 1.2797(11) -0.1236(7) 0.4434(3) 0.0281(19) Uani 1 1 d .
C37 C 1.3628(14) -0.1305(8) 0.4807(4) 0.044(3) Uani 1 1 d .
H37 H 1.3590 -0.0777 0.5029 0.053 Uiso 1 1 calc R
C38 C 1.4515(12) -0.2143(8) 0.4859(3) 0.038(2) Uani 1 1 d .
H38 H 1.5077 -0.2182 0.5119 0.045 Uiso 1 1 calc R
C39 C 1.3816(11) -0.2875(7) 0.4194(3) 0.031(2) Uani 1 1 d .
H39 H 1.3848 -0.3432 0.3985 0.037 Uiso 1 1 calc R
C40 C 1.2919(11) -0.2021(7) 0.4118(3) 0.029(2) Uani 1 1 d .
H40 H 1.2401 -0.1984 0.3850 0.035 Uiso 1 1 calc R
C41 C 0.6975(10) 0.3697(7) -0.0620(3) 0.0258(18) Uani 1 1 d .
H41 H 0.7468 0.3804 -0.0887 0.031 Uiso 1 1 calc R
C42 C 0.6129(11) 0.2822(7) -0.0588(3) 0.0284(19) Uani 1 1 d .
H42 H 0.6045 0.2341 -0.0827 0.034 Uiso 1 1 calc R
C43 C 0.5411(10) 0.2667(6) -0.0199(3) 0.0223(17) Uani 1 1 d .
C44 C 0.5590(10) 0.3395(7) 0.0143(3) 0.0243(17) Uani 1 1 d .
H44 H 0.5127 0.3305 0.0416 0.029 Uiso 1 1 calc R
C45 C 0.6449(9) 0.4251(7) 0.0084(3) 0.0236(17) Uani 1 1 d .
H45 H 0.6557 0.4748 0.0317 0.028 Uiso 1 1 calc R
C46 C 0.4465(11) 0.1782(6) -0.0135(3) 0.0269(18) Uani 1 1 d .
H46 H 0.3920 0.1740 0.0127 0.032 Uiso 1 1 calc R
C47 C 0.3168(11) -0.0375(7) -0.0630(3) 0.030(2) Uani 1 1 d .
H47 H 0.3642 -0.0312 -0.0903 0.036 Uiso 1 1 calc R
C48 C 0.2189(11) -0.1234(6) -0.0566(3) 0.0274(19) Uani 1 1 d .
C49 C 0.2076(12) -0.2026(7) -0.0880(3) 0.032(2) Uani 1 1 d .
H49 H 0.2607 -0.2000 -0.1145 0.038 Uiso 1 1 calc R
C50 C 0.1180(12) -0.2864(7) -0.0804(3) 0.030(2) Uani 1 1 d .
H50 H 0.1133 -0.3413 -0.1016 0.036 Uiso 1 1 calc R
C51 C 0.0474(13) -0.2140(8) -0.0143(3) 0.038(2) Uani 1 1 d .
H51 H -0.0104 -0.2171 0.0113 0.045 Uiso 1 1 calc R
C52 C 0.1357(14) -0.1301(8) -0.0188(3) 0.043(3) Uani 1 1 d .
H52 H 0.1399 -0.0775 0.0035 0.051 Uiso 1 1 calc R
C53 C 0.836(2) 0.0613(12) 0.3599(6) 0.075(5) Uani 1 1 d .
H53 H 0.9156 0.0144 0.3577 0.090 Uiso 1 1 calc R
C54 C 0.716(3) -0.0527(12) 0.4105(6) 0.088(6) Uani 1 1 d .
H54A H 0.6209 -0.0877 0.4065 0.132 Uiso 1 1 calc R
H54B H 0.7301 -0.0334 0.4414 0.132 Uiso 1 1 calc R
H54C H 0.7955 -0.0984 0.4005 0.132 Uiso 1 1 calc R
C55 C 0.593(2) 0.1070(13) 0.3918(6) 0.084(6) Uani 1 1 d .
H55A H 0.6045 0.1653 0.3733 0.126 Uiso 1 1 calc R
H55B H 0.5897 0.1312 0.4225 0.126 Uiso 1 1 calc R
H55C H 0.5015 0.0709 0.3841 0.126 Uiso 1 1 calc R
C56 C 1.0204(16) 0.5176(10) 0.2731(4) 0.049(3) Uani 1 1 d .
H56 H 0.9530 0.4999 0.2502 0.058 Uiso 1 1 calc R
C57 C 1.0877(16) 0.5015(12) 0.3485(4) 0.061(4) Uani 1 1 d .
H57A H 1.1573 0.5554 0.3415 0.091 Uiso 1 1 calc R
H57B H 1.1425 0.4410 0.3566 0.091 Uiso 1 1 calc R
H57C H 1.0251 0.5253 0.3728 0.091 Uiso 1 1 calc R
C58 C 0.8753(16) 0.4101(9) 0.3174(4) 0.050(3) Uani 1 1 d .
H58A H 0.8104 0.4399 0.3400 0.075 Uiso 1 1 calc R
H58B H 0.9108 0.3437 0.3261 0.075 Uiso 1 1 calc R
H58C H 0.8206 0.4015 0.2899 0.075 Uiso 1 1 calc R
C59 C 0.8109(16) 0.0423(9) 0.1893(4) 0.051(3) Uani 1 1 d .
H59 H 0.8500 -0.0242 0.1839 0.061 Uiso 1 1 calc R
C60 C 1.015(2) 0.0699(14) 0.2393(8) 0.097(7) Uani 1 1 d .
H60A H 1.0061 0.0880 0.2706 0.146 Uiso 1 1 calc R
H60B H 1.1017 0.1035 0.2277 0.146 Uiso 1 1 calc R
H60C H 1.0254 -0.0041 0.2350 0.146 Uiso 1 1 calc R
C61 C 0.830(2) 0.2061(15) 0.2273(8) 0.109(8) Uani 1 1 d .
H61A H 0.7518 0.2224 0.2067 0.163 Uiso 1 1 calc R
H61B H 0.9112 0.2549 0.2250 0.163 Uiso 1 1 calc R
H61C H 0.7911 0.2101 0.2570 0.163 Uiso 1 1 calc R
C62 C 0.664(2) 0.0625(11) -0.1401(5) 0.070(4) Uani 1 1 d .
H62 H 0.5860 0.0146 -0.1425 0.085 Uiso 1 1 calc R
C63 C 0.903(2) 0.1080(14) -0.1095(7) 0.089(6) Uani 1 1 d .
H63A H 0.9947 0.0703 -0.1144 0.133 Uiso 1 1 calc R
H63B H 0.9022 0.1390 -0.0798 0.133 Uiso 1 1 calc R
H63C H 0.8948 0.1616 -0.1305 0.133 Uiso 1 1 calc R
C64 C 0.786(3) -0.0508(12) -0.0901(6) 0.089(6) Uani 1 1 d .
H64A H 0.6893 -0.0834 -0.0896 0.134 Uiso 1 1 calc R
H64B H 0.8172 -0.0316 -0.0602 0.134 Uiso 1 1 calc R
H64C H 0.8582 -0.0984 -0.1034 0.134 Uiso 1 1 calc R
C65 C 0.4799(16) 0.5183(10) -0.2273(4) 0.049(3) Uani 1 1 d .
H65 H 0.5480 0.5019 -0.2500 0.059 Uiso 1 1 calc R
C66 C 0.6255(17) 0.4064(10) -0.1826(4) 0.055(3) Uani 1 1 d .
H66A H 0.6782 0.3950 -0.2102 0.082 Uiso 1 1 calc R
H66B H 0.5884 0.3413 -0.1729 0.082 Uiso 1 1 calc R
H66C H 0.6929 0.4366 -0.1606 0.082 Uiso 1 1 calc R
C67 C 0.4099(17) 0.5027(12) -0.1516(5) 0.060(4) Uani 1 1 d .
H67A H 0.3502 0.5624 -0.1579 0.091 Uiso 1 1 calc R
H67B H 0.4724 0.5185 -0.1261 0.091 Uiso 1 1 calc R
H67C H 0.3450 0.4454 -0.1457 0.091 Uiso 1 1 calc R
C68 C 0.6879(16) 0.0420(9) -0.3111(4) 0.052(3) Uani 1 1 d .
H68 H 0.6481 -0.0241 -0.3169 0.062 Uiso 1 1 calc R
C69 C 0.667(2) 0.2073(14) -0.2736(7) 0.095(7) Uani 1 1 d .
H69A H 0.7180 0.2102 -0.2454 0.142 Uiso 1 1 calc R
H69B H 0.5824 0.2541 -0.2722 0.142 Uiso 1 1 calc R
H69C H 0.7343 0.2271 -0.2965 0.142 Uiso 1 1 calc R
C70 C 0.480(2) 0.0690(15) -0.2627(8) 0.096(7) Uani 1 1 d .
H70A H 0.3944 0.0962 -0.2776 0.144 Uiso 1 1 calc R
H70B H 0.4806 0.0941 -0.2321 0.144 Uiso 1 1 calc R
H70C H 0.4760 -0.0056 -0.2641 0.144 Uiso 1 1 calc R

loop_
_atom_site_aniso_label
_atom_site_aniso_U_11
_atom_site_aniso_U_22
_atom_site_aniso_U_33
_atom_site_aniso_U_23
_atom_site_aniso_U_13
_atom_site_aniso_U_12
Cd1 0.0250(3) 0.0152(3) 0.0151(3) 0.00308(19) 0.0012(2) 0.0086(2)
Cd2 0.0251(3) 0.0138(3) 0.0152(3) 0.00304(19) -0.0009(2) -0.0084(2)
O1 0.035(4) 0.030(3) 0.015(3) 0.003(2) 0.002(2) 0.012(3)
O2 0.031(4) 0.032(3) 0.024(3) -0.004(2) 0.003(2) 0.000(3)
O3 0.067(5) 0.023(3) 0.017(3) 0.002(2) -0.005(3) 0.007(3)
O4 0.031(3) 0.021(3) 0.021(3) 0.001(2) -0.003(2) -0.006(3)
O5 0.028(3) 0.029(3) 0.021(3) 0.002(2) 0.004(2) -0.003(3)
O6 0.032(3) 0.020(3) 0.022(3) 0.000(2) 0.003(2) 0.004(3)
O7 0.026(3) 0.028(3) 0.020(3) 0.004(2) -0.002(2) -0.001(3)
O8 0.073(6) 0.020(3) 0.018(3) 0.002(2) 0.007(3) -0.007(3)
O9 0.037(4) 0.025(3) 0.015(3) 0.002(2) 0.000(2) -0.005(3)
O10 0.030(4) 0.034(4) 0.024(3) -0.006(3) -0.003(2) 0.002(3)
O11 0.189(17) 0.050(7) 0.102(11) 0.009(7) 0.010(10) 0.017(9)
O12 0.072(7) 0.055(6) 0.061(6) 0.014(4) 0.020(5) 0.014(5)
O13 0.056(6) 0.044(5) 0.048(5) 0.000(4) 0.004(4) -0.004(4)
O14 0.185(17) 0.057(8) 0.094(10) 0.009(7) -0.016(10) -0.005(9)
O15 0.067(7) 0.058(6) 0.059(6) 0.012(4) -0.017(5) -0.015(5)
O16 0.048(5) 0.042(5) 0.051(5) -0.002(4) -0.001(4) -0.003(4)
N1 0.034(4) 0.013(3) 0.021(3) 0.006(2) 0.002(3) 0.004(3)
N2 0.033(4) 0.018(3) 0.038(4) 0.010(3) 0.006(3) 0.014(3)
N3 0.035(5) 0.027(4) 0.038(4) 0.011(3) 0.004(3) 0.017(4)
N4 0.032(4) 0.015(3) 0.026(4) 0.006(3) 0.001(3) 0.010(3)
N5 0.025(4) 0.022(3) 0.019(3) 0.006(3) -0.002(3) -0.005(3)
N6 0.032(5) 0.019(4) 0.037(4) 0.009(3) -0.005(3) -0.016(3)
N7 0.037(5) 0.022(4) 0.040(4) 0.009(3) -0.002(3) -0.017(3)
N8 0.036(5) 0.020(4) 0.023(4) 0.005(3) -0.002(3) -0.010(3)
N9 0.091(10) 0.054(7) 0.053(7) -0.003(5) -0.009(6) 0.029(7)
N10 0.060(7) 0.045(6) 0.036(5) 0.008(4) 0.009(4) 0.026(5)
N11 0.061(8) 0.040(6) 0.080(8) 0.000(5) -0.014(6) -0.010(5)
N12 0.082(9) 0.056(7) 0.051(6) -0.003(5) 0.006(6) -0.029(6)
N13 0.064(7) 0.046(6) 0.035(5) 0.007(4) -0.009(4) -0.031(5)
N14 0.050(7) 0.044(6) 0.083(8) -0.003(5) 0.012(6) 0.004(5)
C1 0.018(4) 0.011(3) 0.028(4) 0.005(3) -0.001(3) 0.011(3)
C2 0.026(4) 0.020(4) 0.019(4) 0.006(3) -0.001(3) 0.008(3)
C3 0.038(5) 0.029(5) 0.018(4) 0.004(3) 0.000(3) 0.000(4)
C4 0.044(6) 0.024(4) 0.024(4) 0.001(3) -0.007(4) -0.005(4)
C5 0.041(5) 0.031(5) 0.014(4) 0.001(3) -0.005(3) 0.004(4)
C6 0.041(5) 0.023(4) 0.016(4) 0.004(3) 0.000(3) 0.002(4)
C7 0.033(5) 0.026(4) 0.020(4) 0.003(3) 0.001(3) 0.003(4)
C8 0.039(5) 0.024(4) 0.014(4) 0.001(3) -0.003(3) -0.002(4)
C9 0.044(6) 0.029(5) 0.015(4) 0.001(3) 0.004(3) 0.003(4)
C10 0.033(5) 0.023(4) 0.020(4) 0.000(3) 0.000(3) 0.003(4)
C11 0.020(4) 0.025(4) 0.018(4) 0.004(3) 0.000(3) -0.007(3)
C12 0.024(5) 0.032(5) 0.022(4) 0.001(3) 0.003(3) 0.001(4)
C13 0.039(5) 0.023(4) 0.025(4) 0.001(3) 0.000(4) 0.004(4)
C14 0.024(4) 0.021(4) 0.019(4) 0.003(3) 0.000(3) -0.014(3)
C15 0.028(5) 0.024(4) 0.018(4) 0.001(3) 0.002(3) 0.016(4)
C16 0.020(4) 0.025(4) 0.018(4) 0.001(3) 0.000(3) 0.007(3)
C17 0.037(5) 0.021(4) 0.017(4) 0.003(3) 0.000(3) 0.001(4)
C18 0.040(5) 0.027(4) 0.018(4) 0.000(3) -0.003(3) -0.002(4)
C19 0.038(5) 0.023(4) 0.017(4) 0.002(3) 0.003(3) 0.004(4)
C20 0.037(5) 0.023(4) 0.022(4) 0.000(3) 0.002(3) -0.005(4)
C21 0.030(5) 0.033(5) 0.018(4) 0.000(3) -0.002(3) -0.003(4)
C22 0.043(6) 0.029(5) 0.016(4) 0.001(3) 0.005(3) -0.009(4)
C23 0.043(6) 0.018(4) 0.029(5) 0.003(3) 0.007(4) 0.005(4)
C24 0.038(5) 0.023(4) 0.022(4) 0.006(3) 0.000(3) 0.001(4)
C25 0.026(5) 0.021(4) 0.018(4) 0.004(3) 0.005(3) -0.014(3)
C26 0.033(5) 0.026(4) 0.017(4) 0.002(3) 0.004(3) -0.010(4)
C27 0.043(6) 0.021(4) 0.016(4) 0.005(3) -0.001(3) 0.000(4)
C28 0.019(4) 0.011(3) 0.026(4) 0.004(3) 0.004(3) -0.010(3)
C29 0.015(4) 0.027(4) 0.032(4) 0.003(3) -0.001(3) 0.012(4)
C30 0.020(4) 0.028(4) 0.028(4) 0.009(3) 0.001(3) 0.009(4)
C31 0.023(4) 0.023(4) 0.029(4) 0.008(3) 0.007(3) 0.012(4)
C32 0.041(5) 0.024(4) 0.023(4) 0.001(3) 0.002(4) 0.016(4)
C33 0.033(5) 0.021(4) 0.024(4) 0.003(3) -0.001(3) 0.013(4)
C34 0.033(5) 0.019(4) 0.030(4) 0.009(3) 0.006(3) 0.014(4)
C35 0.031(5) 0.023(4) 0.038(5) 0.009(4) 0.001(4) 0.011(4)
C36 0.035(5) 0.017(4) 0.033(5) 0.007(3) 0.005(4) 0.011(4)
C37 0.064(8) 0.033(5) 0.036(5) -0.006(4) -0.006(5) 0.027(5)
C38 0.050(6) 0.029(5) 0.034(5) -0.005(4) -0.010(4) 0.020(5)
C39 0.042(6) 0.018(4) 0.033(5) 0.002(3) -0.004(4) 0.012(4)
C40 0.035(5) 0.018(4) 0.036(5) 0.005(3) -0.004(4) 0.011(4)
C41 0.032(5) 0.024(4) 0.022(4) 0.003(3) 0.000(3) -0.010(4)
C42 0.037(5) 0.021(4) 0.027(4) -0.001(3) -0.001(4) -0.011(4)
C43 0.023(4) 0.014(4) 0.030(4) 0.008(3) -0.004(3) -0.008(3)
C44 0.023(4) 0.024(4) 0.026(4) 0.005(3) 0.000(3) -0.005(3)
C45 0.016(4) 0.025(4) 0.030(4) 0.003(3) 0.004(3) -0.013(3)
C46 0.032(5) 0.015(4) 0.035(5) 0.010(3) -0.005(4) -0.010(3)
C47 0.031(5) 0.024(4) 0.036(5) 0.010(4) -0.003(4) -0.015(4)
C48 0.031(5) 0.014(4) 0.038(5) 0.009(3) -0.006(4) -0.012(3)
C49 0.041(6) 0.021(4) 0.034(5) 0.006(3) 0.004(4) -0.017(4)
C50 0.041(6) 0.014(4) 0.036(5) 0.002(3) 0.006(4) -0.018(4)
C51 0.047(7) 0.028(5) 0.037(5) -0.005(4) 0.013(4) -0.025(5)
C52 0.060(8) 0.032(5) 0.036(5) -0.007(4) 0.008(5) -0.029(5)
C53 0.106(14) 0.041(8) 0.075(10) -0.012(7) 0.002(9) 0.009(8)
C54 0.142(18) 0.051(9) 0.071(10) 0.004(7) 0.023(10) 0.039(10)
C55 0.087(13) 0.057(10) 0.109(14) 0.001(9) -0.024(10) 0.033(9)
C56 0.066(8) 0.042(6) 0.038(6) 0.008(5) 0.013(5) 0.027(6)
C57 0.058(8) 0.069(9) 0.057(8) 0.013(6) -0.005(6) 0.028(7)
C58 0.071(9) 0.040(6) 0.039(6) 0.004(5) 0.008(5) 0.009(6)
C59 0.064(9) 0.030(6) 0.058(7) 0.004(5) -0.002(6) -0.001(5)
C60 0.068(12) 0.063(11) 0.16(2) 0.025(12) -0.040(12) -0.019(9)
C61 0.078(13) 0.084(14) 0.16(2) -0.071(14) -0.006(13) -0.009(11)
C62 0.105(14) 0.037(7) 0.069(10) -0.006(6) 0.003(9) -0.016(8)
C63 0.086(14) 0.062(10) 0.118(15) 0.001(9) 0.031(11) -0.042(10)
C64 0.142(19) 0.050(9) 0.076(11) 0.004(8) -0.013(11) -0.044(10)
C65 0.069(9) 0.043(7) 0.035(6) 0.005(5) -0.010(5) -0.021(6)
C66 0.081(10) 0.048(7) 0.035(6) 0.005(5) -0.010(6) -0.015(7)
C67 0.062(9) 0.061(9) 0.059(8) 0.012(6) 0.010(6) -0.025(7)
C68 0.059(8) 0.029(6) 0.067(8) 0.002(5) 0.005(6) 0.009(5)
C69 0.083(13) 0.064(11) 0.133(17) -0.044(11) 0.014(11) 0.003(10)
C70 0.072(12) 0.067(11) 0.15(2) 0.013(11) 0.045(12) 0.008(10)

loop_
_atom_type_symbol
_atom_type_description
_atom_type_scat_dispersion_real
_atom_type_scat_dispersion_imag
_atom_type_scat_source
C C 0.0033 0.0016 'International Tables Vol C Tables 4.2.6.8 and 6.1.1.4'
H H 0.0000 0.0000 'International Tables Vol C Tables 4.2.6.8 and 6.1.1.4'
N N 0.0061 0.0033 'International Tables Vol C Tables 4.2.6.8 and 6.1.1.4'
O O 0.0106 0.0060 'International Tables Vol C Tables 4.2.6.8 and 6.1.1.4'
Cd Cd -0.8075 1.2024 'International Tables Vol C Tables 4.2.6.8 and 6.1.1.4'

loop_
_geom_angle_atom_site_label_1
_geom_angle_atom_site_label_2
_geom_angle_atom_site_label_3
_geom_angle
_geom_angle_site_symmetry_1
_geom_angle_site_symmetry_3
O1 Cd1 O6 146.0(2) . .
O1 Cd1 N1 93.8(2) . .
O6 Cd1 N1 92.9(2) . .
O1 Cd1 O2 126.7(2) . 2_666
O6 Cd1 O2 87.1(2) . 2_666
N1 Cd1 O2 85.5(3) . 2_666
O1 Cd1 N4 88.5(2) . 1_465
O6 Cd1 N4 87.9(2) . 1_465
N1 Cd1 N4 174.6(3) . 1_465
O2 Cd1 N4 89.2(3) 2_666 1_465
O1 Cd1 O7 90.9(2) . .
O6 Cd1 O7 55.1(2) . .
N1 Cd1 O7 101.1(2) . .
O2 Cd1 O7 141.6(2) 2_666 .
N4 Cd1 O7 83.7(2) 1_465 .
O9 Cd2 O4 145.9(2) . 1_554
O9 Cd2 N5 93.4(2) . .
O4 Cd2 N5 93.1(2) 1_554 .
O9 Cd2 O10 127.4(2) . 2_765
O4 Cd2 O10 86.4(2) 1_554 2_765
N5 Cd2 O10 85.4(3) . 2_765
O9 Cd2 N8 88.9(2) . 1_665
O4 Cd2 N8 87.9(2) 1_554 1_665
N5 Cd2 N8 174.3(3) . 1_665
O10 Cd2 N8 89.1(3) 2_765 1_665
O9 Cd2 O5 90.8(2) . 1_554
O4 Cd2 O5 55.1(2) 1_554 1_554
N5 Cd2 O5 101.1(2) . 1_554
O10 Cd2 O5 141.1(2) 2_765 1_554
N8 Cd2 O5 84.0(2) 1_665 1_554
O9 Cd2 C14 118.1(2) . 1_554
O4 Cd2 C14 27.9(2) 1_554 1_554
N5 Cd2 C14 99.6(2) . 1_554
O10 Cd2 C14 113.9(2) 2_765 1_554
N8 Cd2 C14 83.9(2) 1_665 1_554
O5 Cd2 C14 27.3(2) 1_554 1_554
C1 O1 Cd1 103.9(6) . .
C1 O2 Cd1 167.4(5) . 2_666
C8 O3 C5 119.6(7) . .
C14 O4 Cd2 95.4(5) . 1_556
C14 O5 Cd2 87.1(5) . 1_556
C15 O6 Cd1 95.5(5) . .
C15 O7 Cd1 87.4(6) . .
C22 O8 C19 119.7(7) . .
C28 O9 Cd2 102.6(5) . .
C28 O10 Cd2 167.2(6) . 2_765
C29 N1 C33 119.9(7) . .
C29 N1 Cd1 120.4(6) . .
C33 N1 Cd1 119.7(5) . .
C34 N2 N3 110.9(8) . .
C35 N3 N2 111.7(8) . .
C39 N4 C38 119.9(8) . .
C39 N4 Cd1 119.4(6) . 1_645
C38 N4 Cd1 120.4(6) . 1_645
C45 N5 C41 119.5(8) . .
C45 N5 Cd2 120.8(6) . .
C41 N5 Cd2 119.6(6) . .
C46 N6 N7 111.7(8) . .
C47 N7 N6 112.5(8) . .
C50 N8 C51 118.4(8) . .
C50 N8 Cd2 120.4(6) . 1_445
C51 N8 Cd2 120.7(6) . 1_445
C53 N9 C55 122.8(15) . .
C53 N9 C54 120.9(14) . .
C55 N9 C54 116.0(16) . .
C56 N10 C57 122.5(14) . .
C56 N10 C58 119.7(12) . .
C57 N10 C58 117.6(11) . .
C59 N11 C60 122.5(13) . .
C59 N11 C61 119.5(13) . .
C60 N11 C61 117.9(14) . .
C62 N12 C64 124.5(14) . .
C62 N12 C63 120.3(15) . .
C64 N12 C63 115.1(15) . .
C65 N13 C67 120.8(13) . .
C65 N13 C66 121.0(12) . .
C67 N13 C66 118.1(10) . .
C68 N14 C70 122.5(13) . .
C68 N14 C69 119.1(13) . .
C70 N14 C69 118.4(13) . .
O1 C1 O2 121.6(8) . .
O1 C1 C2 119.1(8) . .
O2 C1 C2 119.3(7) . .
C3 C2 C7 119.2(8) . .
C3 C2 C1 118.5(7) . .
C7 C2 C1 122.3(8) . .
C2 C3 C4 120.7(8) . .
C5 C4 C3 119.3(9) . .
C4 C5 O3 118.9(9) . .
C4 C5 C6 121.6(8) . .
O3 C5 C6 119.3(8) . .
C7 C6 C5 118.7(8) . .
C6 C7 C2 120.5(9) . .
C9 C8 O3 122.8(8) . .
C9 C8 C13 121.6(8) . .
O3 C8 C13 115.5(8) . .
C8 C9 C10 119.3(8) . .
C9 C10 C11 120.7(8) . .
C12 C11 C10 118.5(7) . .
C12 C11 C14 120.9(8) . .
C10 C11 C14 120.5(8) . .
C13 C12 C11 121.5(8) . .
C12 C13 C8 118.3(8) . .
O5 C14 O4 122.1(7) . .
O5 C14 C11 119.6(8) . .
O4 C14 C11 118.3(7) . .
O5 C14 Cd2 65.6(4) . 1_556
O4 C14 Cd2 56.8(4) . 1_556
C11 C14 Cd2 171.7(6) . 1_556
O7 C15 O6 121.7(8) . .
O7 C15 C16 119.6(9) . .
O6 C15 C16 118.7(7) . .
C21 C16 C17 119.1(8) . .
C21 C16 C15 121.0(8) . .
C17 C16 C15 119.9(8) . .
C18 C17 C16 120.2(9) . .
C19 C18 C17 119.1(8) . .
C18 C19 O8 122.6(8) . .
C18 C19 C20 122.5(8) . .
O8 C19 C20 114.9(9) . .
C21 C20 C19 117.0(9) . .
C16 C21 C20 122.0(8) . .
C23 C22 C27 121.1(8) . .
C23 C22 O8 118.4(9) . .
C27 C22 O8 120.4(8) . .
C22 C23 C24 119.6(8) . .
C23 C24 C25 120.0(8) . .
C26 C25 C24 119.1(8) . .
C26 C25 C28 121.9(8) . .
C24 C25 C28 119.0(8) . .
C25 C26 C27 120.9(9) . .
C22 C27 C26 119.3(8) . .
O10 C28 O9 122.6(7) . .
O10 C28 C25 119.8(7) . .
O9 C28 C25 117.6(7) . .
N1 C29 C30 121.4(8) . .
C31 C30 C29 118.9(8) . .
C32 C31 C30 118.8(7) . .
C32 C31 C34 122.5(8) . .
C30 C31 C34 118.7(8) . .
C33 C32 C31 118.7(8) . .
N1 C33 C32 122.3(8) . .
N2 C34 C31 120.1(8) . .
N3 C35 C36 119.7(9) . .
C37 C36 C40 117.5(8) . .
C37 C36 C35 121.8(9) . .
C40 C36 C35 120.7(8) . .
C36 C37 C38 119.9(9) . .
N4 C38 C37 122.3(9) . .
N4 C39 C40 120.2(8) . .
C36 C40 C39 120.1(8) . .
N5 C41 C42 122.5(8) . .
C43 C42 C41 118.7(8) . .
C42 C43 C44 118.1(8) . .
C42 C43 C46 122.8(8) . .
C44 C43 C46 119.1(8) . .
C45 C44 C43 119.7(8) . .
N5 C45 C44 121.5(8) . .
N6 C46 C43 120.4(9) . .
N7 C47 C48 120.3(9) . .
C49 C48 C52 117.7(8) . .
C49 C48 C47 120.7(9) . .
C52 C48 C47 121.6(9) . .
C48 C49 C50 119.8(9) . .
N8 C50 C49 121.6(8) . .
N8 C51 C52 123.5(9) . .
C51 C52 C48 118.9(9) . .
O11 C53 N9 122.4(17) . .
O12 C56 N10 124.7(14) . .
O13 C59 N11 127.3(12) . .
O14 C62 N12 126.2(18) . .
O15 C65 N13 125.1(14) . .
O16 C68 N14 128.2(13) . .

loop_
_geom_bond_atom_site_label_1
_geom_bond_atom_site_label_2
_geom_bond_distance
_geom_bond_site_symmetry_2
Cd1 O1 2.277(6) .
Cd1 O6 2.301(6) .
Cd1 N1 2.313(7) .
Cd1 O2 2.338(7) 2_666
Cd1 N4 2.355(7) 1_465
Cd1 O7 2.493(6) .
Cd2 O9 2.279(6) .
Cd2 O4 2.299(6) 1_554
Cd2 N5 2.315(7) .
Cd2 O10 2.327(7) 2_765
Cd2 N8 2.348(8) 1_665
Cd2 O5 2.494(6) 1_554
Cd2 C14 2.736(8) 1_554
O1 C1 1.244(10) .
O2 C1 1.273(11) .
O2 Cd1 2.338(7) 2_666
O3 C8 1.385(10) .
O3 C5 1.388(10) .
O4 C14 1.284(11) .
O4 Cd2 2.299(6) 1_556
O5 C14 1.258(10) .
O5 Cd2 2.494(6) 1_556
O6 C15 1.286(12) .
O7 C15 1.259(10) .
O8 C22 1.388(10) .
O8 C19 1.388(10) .
O9 C28 1.269(10) .
O10 C28 1.260(10) .
O10 Cd2 2.327(7) 2_765
O11 C53 1.22(2) .
O12 C56 1.224(17) .
O13 C59 1.230(15) .
O14 C62 1.18(2) .
O15 C65 1.210(17) .
O16 C68 1.229(16) .
N1 C29 1.325(11) .
N1 C33 1.345(11) .
N2 C34 1.290(12) .
N2 N3 1.406(10) .
N3 C35 1.287(13) .
N4 C39 1.325(12) .
N4 C38 1.333(12) .
N4 Cd1 2.355(7) 1_645
N5 C45 1.324(11) .
N5 C41 1.337(11) .
N6 C46 1.292(12) .
N6 N7 1.392(11) .
N7 C47 1.294(12) .
N8 C50 1.334(12) .
N8 C51 1.334(12) .
N8 Cd2 2.348(8) 1_445
N9 C53 1.37(2) .
N9 C55 1.448(19) .
N9 C54 1.46(2) .
N10 C56 1.338(15) .
N10 C57 1.411(17) .
N10 C58 1.439(18) .
N11 C59 1.316(16) .
N11 C60 1.44(2) .
N11 C61 1.47(2) .
N12 C62 1.33(2) .
N12 C64 1.44(2) .
N12 C63 1.453(19) .
N13 C65 1.344(15) .
N13 C67 1.449(17) .
N13 C66 1.462(18) .
N14 C68 1.316(16) .
N14 C70 1.44(2) .
N14 C69 1.49(2) .
C1 C2 1.494(11) .
C2 C3 1.385(13) .
C2 C7 1.400(12) .
C3 C4 1.394(12) .
C4 C5 1.367(14) .
C5 C6 1.397(14) .
C6 C7 1.387(11) .
C8 C9 1.369(13) .
C8 C13 1.396(12) .
C9 C10 1.388(12) .
C10 C11 1.395(11) .
C11 C12 1.393(12) .
C11 C14 1.498(11) .
C12 C13 1.381(12) .
C14 Cd2 2.736(8) 1_556
C15 C16 1.499(11) .
C16 C21 1.378(13) .
C16 C17 1.402(12) .
C17 C18 1.385(12) .
C18 C19 1.373(14) .
C19 C20 1.397(12) .
C20 C21 1.393(12) .
C22 C23 1.375(13) .
C22 C27 1.385(13) .
C23 C24 1.390(12) .
C24 C25 1.404(13) .
C25 C26 1.384(12) .
C25 C28 1.497(11) .
C26 C27 1.385(11) .
C29 C30 1.407(11) .
C30 C31 1.394(12) .
C31 C32 1.392(12) .
C31 C34 1.473(11) .
C32 C33 1.385(11) .
C35 C36 1.464(11) .
C36 C37 1.377(14) .
C36 C40 1.387(13) .
C37 C38 1.379(13) .
C39 C40 1.415(11) .
C41 C42 1.389(12) .
C42 C43 1.386(13) .
C43 C44 1.396(12) .
C43 C46 1.465(11) .
C44 C45 1.388(12) .
C47 C48 1.457(12) .
C48 C49 1.388(13) .
C48 C52 1.393(14) .
C49 C50 1.397(12) .
C51 C52 1.375(13) .
